data_2101764
loop_
_publ_author_name
'Marsh, R. E.'

_publ_section_title
;
 The perils of <i>Cc</i> revisited
;
_journal_issue 2
_journal_name_full 'Acta Crystallographica Section B'
_journal_page_first 317
_journal_page_last 322
_journal_paper_doi 10.1107/S010876819601381X
_journal_volume 53
_journal_year 1997
_chemical_formula_moiety 'C25 H26 N9 S3 Eu'
_chemical_formula_sum 'C25 H26 Eu N9 S3'
_space_group_IT_number 15
_symmetry_cell_setting monoclinic
_symmetry_space_group_name_Hall '-C 2yc'
_symmetry_space_group_name_H-M 'C 1 2/c 1'
_audit_creation_method CSD-QUEST3D-V5
_cell_angle_alpha 90
_cell_angle_beta 92.72(5)
_cell_angle_gamma 90
_cell_formula_units_Z 8
_cell_length_a 33.244(3)
_cell_length_b 11.976(2)
_cell_length_c 14.164(2)
_cell_volume 5632.8(14)
_cod_data_source_file an0533.cif
_cod_data_source_block CSD_CIF_MIF_KIFKOZ02
_cod_depositor_comments
;

  Added moiety chemical formula from Marsh (1997) paper. The summary
  chemical formula is calculated from moiety formula using 'AdHocParser'
  (svn://www.crystallography.net/cod-tools/trunk/Formulae/AdHocParser.yp,
  revision 1441.)

  Andrius Merkys
  2013-11-06
;
_cod_original_sg_symbol_H-M 'C 2/c'
_cod_database_code 2101764

loop_
_symmetry_equiv_pos_as_xyz
x,y,z
-x,y,1/2-z
1/2+x,1/2+y,z
1/2-x,1/2+y,1/2-z
-x,-y,-z
x,-y,-1/2+z
-1/2-x,-1/2-y,-z
-1/2+x,-1/2-y,-1/2+z

loop_
_atom_site_label
_atom_site_fract_x
_atom_site_fract_y
_atom_site_fract_z
_atom_site_type_symbol
Eu1 .12782 -.25600 -.37228 Eu
S1 .0339 -.1788 -.6474 S
S2 .1154 -.4222 -.0682 S
S3 .2450 -.2435 -.1312 S
N1 .0940 -.2684 -.5296 N
N2 .1137 -.2520 -.2022 N
N3 .1911 -.2083 -.2842 N
N4 .0622 -.3730 -.3551 N
N5 .0580 -.1508 -.3598 N
N6 .1272 -.0442 -.3896 N
N7 .1718 -.1666 -.5019 N
N8 .1842 -.3727 -.4476 N
N9 .1339 -.4600 -.3262 N
C1 .0692 -.2295 -.5796 C
C2 .1148 -.3224 -.1451 C
C3 .2134 -.2221 -.2207 C
C4 .0642 -.4844 -.3512 C
C5 .0303 -.5500 -.3527 C
C6 -.0060 -.5024 -.3764 C
C7 -.0090 -.3894 -.3854 C
C8 .0259 -.3272 -.3722 C
C9 .0248 -.2026 -.3735 C
C10 -.0154 -.1480 -.3918 C
C11 .0580 -.0294 -.3533 C
C12 .1006 .0066 -.3248 C
C13 .1432 .0089 -.4566 C
C14 .1406 .1317 -.4718 C
C15 .1648 -.0594 -.5245 C
C16 .1771 -.0144 -.6090 C
C17 .1964 -.0822 -.6720 C
C18 .2040 -.1914 -.6460 C
C19 .1914 -.2310 -.5608 C
C20 .2010 -.3450 -.5229 C
C21 .2279 -.4192 -.5782 C
C22 .1953 -.4824 -.4067 C
C23 .1764 -.4926 -.3124 C
C24 .1050 -.5282 -.3206 C
C25 .1090 -.6486 -.2886 C
H1 .0322 -.6304 -.3413 H
H2 -.0300 -.5486 -.3868 H
H3 -.0346 -.3544 -.4010 H
H4 -.0235 -.1730 -.4374 H
H5 -.0140 -.0700 -.3933 H
H6 -.0339 -.1651 -.3502 H
H7 .0498 .0029 -.4142 H
H8 .0395 -.0054 -.3060 H
H9 .1076 -.0186 -.2604 H
H10 .1029 .0879 -.3280 H
H11 .1596 .1620 -.5150 H
H12 .1483 .1544 -.4083 H
H13 .1134 .1590 -.4880 H
H14 .1726 .0640 -.6232 H
H15 .2044 -.0534 -.7324 H
H16 .2186 -.2406 -.6876 H
H17 .2193 -.4890 -.5755 H
H18 .2528 -.4165 -.5512 H
H19 .2302 -.4017 -.6393 H
H20 .1854 -.5420 -.4490 H
H21 .2246 -.4878 -.3980 H
H22 .1902 -.4431 -.2662 H
H23 .1784 -.5700 -.2899 H
H24 .1317 -.6586 -.2590 H
H25 .1083 -.6928 -.3374 H
H26 .0904 -.6731 -.2526 H

loop_
_atom_type_symbol
C
H
Eu
N
S
